data_7059344
loop_
_publ_author_name
'Jiang, Wang'
'Sun, Jing'
'Yan, Chao-Guo'

_publ_section_title
;
 Selective construction of functionalized chromeno[3,4-b]pyrroles and
 benzo[c]chromenes via a K3PO4 promoted three-component reaction
;
_journal_issue 15
_journal_name_full 'New Journal of Chemistry'
_journal_page_first 5720
_journal_page_last 5724
_journal_paper_doi 10.1039/C9NJ05693A
_journal_volume 44
_journal_year 2020
_chemical_formula_moiety 'C27 H23 Cl N2 O4'
_chemical_formula_sum 'C27 H23 Cl N2 O4'
_chemical_formula_weight 474.92
_space_group_crystal_system monoclinic
_space_group_IT_number 14
_space_group_name_Hall '-P 2ybc'
_space_group_name_H-M_alt 'P 1 21/c 1'
_atom_sites_solution_hydrogens geom
_audit_creation_method SHELXL-2014/7
_audit_update_record
;
2019-08-02 deposited with the CCDC.	2020-03-02 downloaded from the CCDC.
;
_cell_angle_alpha 90
_cell_angle_beta 90.7604(14)
_cell_angle_gamma 90
_cell_formula_units_Z 4
_cell_length_a 7.4088(3)
_cell_length_b 11.1180(5)
_cell_length_c 28.8723(13)
_cell_measurement_reflns_used 7666
_cell_measurement_temperature 273(2)
_cell_measurement_theta_max 27.34
_cell_measurement_theta_min 2.31
_cell_volume 2378.03(18)
_computing_cell_refinement 'Bruker SAINT'
_computing_data_collection 'Bruker APEX2'
_computing_data_reduction 'Bruker SAINT'
_computing_molecular_graphics 'Bruker SHELXTL'
_computing_publication_material 'Bruker SHELXTL'
_computing_structure_refinement 'SHELXL-2014/7 (Sheldrick, 2014)'
_computing_structure_solution 'SHELXS-97 (Sheldrick 2008)'
_diffrn_ambient_temperature 273(2)
_diffrn_measured_fraction_theta_full 0.998
_diffrn_measured_fraction_theta_max 0.998
_diffrn_measurement_device_type 'CCD area detector'
_diffrn_measurement_method 'phi and omega scans'
_diffrn_radiation_source 'fine-focus sealed tube'
_diffrn_radiation_type MoK\a
_diffrn_radiation_wavelength 0.71073
_diffrn_reflns_av_R_equivalents 0.0446
_diffrn_reflns_av_unetI/netI 0.0452
_diffrn_reflns_Laue_measured_fraction_full 0.998
_diffrn_reflns_Laue_measured_fraction_max 0.998
_diffrn_reflns_limit_h_max 8
_diffrn_reflns_limit_h_min -9
_diffrn_reflns_limit_k_max 13
_diffrn_reflns_limit_k_min -11
_diffrn_reflns_limit_l_max 31
_diffrn_reflns_limit_l_min -35
_diffrn_reflns_number 21021
_diffrn_reflns_point_group_measured_fraction_full 0.998
_diffrn_reflns_point_group_measured_fraction_max 0.998
_diffrn_reflns_theta_full 25.242
_diffrn_reflns_theta_max 25.999
_diffrn_reflns_theta_min 2.750
_exptl_absorpt_coefficient_mu 0.197
_exptl_absorpt_correction_T_max 0.961
_exptl_absorpt_correction_T_min 0.958
_exptl_absorpt_correction_type multi-scan
_exptl_absorpt_process_details sadabs
_exptl_crystal_colour red
_exptl_crystal_density_diffrn 1.327
_exptl_crystal_description block
_exptl_crystal_F_000 992
_exptl_crystal_size_max 0.220
_exptl_crystal_size_mid 0.220
_exptl_crystal_size_min 0.200
_refine_diff_density_max 0.232
_refine_diff_density_min -0.289
_refine_diff_density_rms 0.054
_refine_ls_extinction_method none
_refine_ls_goodness_of_fit_ref 1.050
_refine_ls_hydrogen_treatment constr
_refine_ls_matrix_type full
_refine_ls_number_parameters 312
_refine_ls_number_reflns 4663
_refine_ls_number_restraints 0
_refine_ls_restrained_S_all 1.050
_refine_ls_R_factor_all 0.0682
_refine_ls_R_factor_gt 0.0421
_refine_ls_shift/su_max 0.001
_refine_ls_shift/su_mean 0.000
_refine_ls_structure_factor_coef Fsqd
_refine_ls_weighting_details 'w=1/[\s^2^(Fo^2^)+(0.0392P)^2^+1.0265P] where P=(Fo^2^+2Fc^2^)/3'
_refine_ls_weighting_scheme calc
_refine_ls_wR_factor_gt 0.0871
_refine_ls_wR_factor_ref 0.0978
_reflns_Friedel_coverage 0.000
_reflns_number_gt 3516
_reflns_number_total 4663
_reflns_threshold_expression 'I > 2\s(I)'
_cod_data_source_file c9nj05693a2.cif
_cod_data_source_block 4n
_cod_depositor_comments
;Adding full bibliography for 7059344.cif.

 Adding full bibliography for 7059344.cif.
;
_cod_original_sg_symbol_H-M 'P 21/c'
_cod_database_code 7059344
_shelx_shelxl_version_number 2014/7
_shelx_space_group_comment
; 
The symmetry employed for this shelxl refinement is uniquely defined 
by the following loop, which should always be used as a source of 
symmetry information in preference to the above space-group names. 
They are only intended as comments. 
;
_shelx_estimated_absorpt_t_min 0.958
_shelx_estimated_absorpt_t_max 0.962

loop_
_space_group_symop_operation_xyz
'x, y, z'
'-x, y+1/2, -z+1/2'
'-x, -y, -z'
'x, -y-1/2, z-1/2'

loop_
_atom_site_label
_atom_site_type_symbol
_atom_site_fract_x
_atom_site_fract_y
_atom_site_fract_z
_atom_site_U_iso_or_equiv
_atom_site_adp_type
_atom_site_occupancy
_atom_site_site_symmetry_order
_atom_site_calc_flag
_atom_site_refinement_flags_posn
_atom_site_refinement_flags_adp
_atom_site_refinement_flags_occupancy
_atom_site_disorder_assembly
_atom_site_disorder_group
C1 C 0.1569(2) -0.11931(16) 1.02739(6) 0.0176(4) Uani 1 1 d . . . . .
C2 C 0.1127(2) -0.15482(17) 1.07202(6) 0.0213(4) Uani 1 1 d . . . . .
H2 H 0.0590 -0.2292 1.0771 0.026 Uiso 1 1 calc R U . . .
C3 C 0.1492(2) -0.07910(18) 1.10837(6) 0.0243(4) Uani 1 1 d . . . . .
H3 H 0.1194 -0.1011 1.1384 0.029 Uiso 1 1 calc R U . . .
C4 C 0.2317(2) 0.03155(17) 1.09990(6) 0.0225(4) Uani 1 1 d . . . . .
C5 C 0.2776(2) 0.06664(16) 1.05626(6) 0.0185(4) Uani 1 1 d . . . . .
H5 H 0.3345 0.1402 1.0517 0.022 Uiso 1 1 calc R U . . .
C6 C 0.2389(2) -0.00854(16) 1.01833(6) 0.0165(4) Uani 1 1 d . . . . .
C7 C 0.2756(2) 0.01865(15) 0.97023(6) 0.0161(4) Uani 1 1 d . . . . .
C8 C 0.2325(2) -0.07295(15) 0.93716(6) 0.0157(4) Uani 1 1 d . . . . .
C9 C 0.1562(2) -0.18002(15) 0.94840(6) 0.0163(4) Uani 1 1 d . . . . .
C10 C 0.1065(2) -0.27938(15) 0.91778(6) 0.0179(4) Uani 1 1 d . . . . .
C11 C -0.0457(2) -0.34855(16) 0.92663(6) 0.0216(4) Uani 1 1 d . . . . .
H11 H -0.1181 -0.3296 0.9517 0.026 Uiso 1 1 calc R U . . .
C12 C -0.0905(3) -0.44498(17) 0.89871(7) 0.0246(4) Uani 1 1 d . . . . .
H12 H -0.1939 -0.4893 0.9048 0.030 Uiso 1 1 calc R U . . .
C13 C 0.0170(3) -0.47690(16) 0.86152(6) 0.0236(4) Uani 1 1 d . . . . .
C14 C -0.0249(3) -0.58633(18) 0.83289(7) 0.0339(5) Uani 1 1 d . . . . .
H14A H -0.0096 -0.5678 0.8007 0.051 Uiso 1 1 calc R U . . .
H14B H -0.1473 -0.6107 0.8380 0.051 Uiso 1 1 calc R U . . .
H14C H 0.0555 -0.6504 0.8417 0.051 Uiso 1 1 calc R U . . .
C15 C 0.1682(3) -0.40723(17) 0.85276(7) 0.0270(5) Uani 1 1 d . . . . .
H15 H 0.2412 -0.4269 0.8279 0.032 Uiso 1 1 calc R U . . .
C16 C 0.2127(3) -0.30922(16) 0.88007(6) 0.0238(4) Uani 1 1 d . . . . .
H16 H 0.3137 -0.2632 0.8732 0.029 Uiso 1 1 calc R U . . .
C17 C 0.3336(2) 0.08705(16) 0.89749(6) 0.0165(4) Uani 1 1 d . . . . .
C18 C 0.3354(2) 0.11811(15) 0.94596(6) 0.0155(4) Uani 1 1 d . . . . .
C19 C 0.3788(2) 0.23743(16) 0.96630(6) 0.0171(4) Uani 1 1 d . . . . .
C20 C 0.3129(3) 0.44439(16) 0.96289(7) 0.0308(5) Uani 1 1 d . . . . .
H20A H 0.3173 0.4490 0.9961 0.046 Uiso 1 1 calc R U . . .
H20B H 0.2217 0.4981 0.9512 0.046 Uiso 1 1 calc R U . . .
H20C H 0.4281 0.4669 0.9507 0.046 Uiso 1 1 calc R U . . .
C21 C 0.4744(2) 0.26443(18) 0.86649(6) 0.0207(4) Uani 1 1 d . . . . .
C22 C 0.3876(2) 0.15227(16) 0.85808(6) 0.0177(4) Uani 1 1 d . . . . .
C23 C 0.3660(2) 0.10171(17) 0.81176(6) 0.0205(4) Uani 1 1 d . . . . .
C24 C 0.4321(3) 0.16961(17) 0.76879(6) 0.0237(4) Uani 1 1 d . . . . .
C25 C 0.6388(3) 0.1792(2) 0.77104(7) 0.0355(5) Uani 1 1 d . . . . .
H25A H 0.6810 0.2197 0.7439 0.053 Uiso 1 1 calc R U . . .
H25B H 0.6903 0.1000 0.7726 0.053 Uiso 1 1 calc R U . . .
H25C H 0.6744 0.2240 0.7981 0.053 Uiso 1 1 calc R U . . .
C26 C 0.3461(3) 0.29450(18) 0.76505(7) 0.0343(5) Uani 1 1 d . . . . .
H26A H 0.2178 0.2864 0.7612 0.051 Uiso 1 1 calc R U . . .
H26B H 0.3943 0.3361 0.7388 0.051 Uiso 1 1 calc R U . . .
H26C H 0.3723 0.3394 0.7927 0.051 Uiso 1 1 calc R U . . .
C27 C 0.3771(3) 0.09930(19) 0.72520(6) 0.0328(5) Uani 1 1 d . . . . .
H27A H 0.2479 0.0936 0.7234 0.049 Uiso 1 1 calc R U . . .
H27B H 0.4281 0.0200 0.7266 0.049 Uiso 1 1 calc R U . . .
H27C H 0.4208 0.1403 0.6983 0.049 Uiso 1 1 calc R U . . .
Cl1 Cl 0.27810(8) 0.12582(5) 1.14652(2) 0.03450(15) Uani 1 1 d . . . . .
N1 N 0.27182(19) -0.02785(12) 0.89402(5) 0.0169(3) Uani 1 1 d . . . . .
H1 H 0.2591 -0.0669 0.8685 0.020 Uiso 1 1 calc R U . . .
N2 N 0.5478(2) 0.35327(16) 0.87445(6) 0.0325(4) Uani 1 1 d . . . . .
O1 O 0.11437(16) -0.20086(10) 0.99342(4) 0.0186(3) Uani 1 1 d . . . . .
O2 O 0.49170(18) 0.25593(11) 0.99589(4) 0.0272(3) Uani 1 1 d . . . . .
O3 O 0.27024(17) 0.32221(11) 0.94884(4) 0.0216(3) Uani 1 1 d . . . . .
O4 O 0.29697(19) 0.00087(12) 0.80649(4) 0.0293(3) Uani 1 1 d . . . . .

loop_
_atom_site_aniso_label
_atom_site_aniso_U_11
_atom_site_aniso_U_22
_atom_site_aniso_U_33
_atom_site_aniso_U_23
_atom_site_aniso_U_13
_atom_site_aniso_U_12
C1 0.0149(9) 0.0203(10) 0.0175(9) -0.0011(8) -0.0013(7) 0.0033(8)
C2 0.0182(10) 0.0241(10) 0.0215(10) 0.0064(8) -0.0011(8) 0.0005(8)
C3 0.0214(10) 0.0343(12) 0.0171(10) 0.0056(9) -0.0007(8) 0.0046(9)
C4 0.0206(10) 0.0276(11) 0.0191(10) -0.0022(8) -0.0045(8) 0.0070(9)
C5 0.0147(9) 0.0195(10) 0.0212(10) -0.0015(8) -0.0011(7) 0.0029(8)
C6 0.0112(9) 0.0187(10) 0.0194(9) 0.0012(7) -0.0003(7) 0.0049(8)
C7 0.0105(9) 0.0180(9) 0.0197(9) 0.0003(7) -0.0016(7) 0.0045(7)
C8 0.0148(9) 0.0165(9) 0.0160(9) 0.0001(7) 0.0002(7) 0.0011(8)
C9 0.0145(9) 0.0168(9) 0.0175(9) 0.0018(7) 0.0003(7) 0.0037(8)
C10 0.0194(10) 0.0143(9) 0.0200(9) 0.0026(7) -0.0010(7) 0.0012(8)
C11 0.0194(10) 0.0199(10) 0.0255(10) -0.0014(8) 0.0057(8) 0.0002(8)
C12 0.0190(10) 0.0216(10) 0.0333(11) -0.0021(9) 0.0031(8) -0.0055(8)
C13 0.0263(11) 0.0189(10) 0.0256(10) -0.0013(8) -0.0011(8) 0.0009(8)
C14 0.0334(12) 0.0293(12) 0.0390(12) -0.0122(10) 0.0033(10) -0.0061(10)
C15 0.0329(12) 0.0244(11) 0.0241(10) -0.0036(8) 0.0103(9) -0.0019(9)
C16 0.0249(11) 0.0197(10) 0.0270(11) 0.0009(8) 0.0070(8) -0.0056(9)
C17 0.0130(9) 0.0159(9) 0.0207(10) -0.0006(7) -0.0008(7) 0.0022(7)
C18 0.0116(9) 0.0161(9) 0.0188(9) 0.0000(7) -0.0012(7) 0.0013(7)
C19 0.0154(9) 0.0191(10) 0.0167(9) 0.0020(7) 0.0023(7) 0.0005(8)
C20 0.0406(13) 0.0128(10) 0.0387(12) -0.0020(9) -0.0086(10) 0.0006(9)
C21 0.0216(10) 0.0253(11) 0.0155(9) 0.0005(8) 0.0042(7) -0.0023(9)
C22 0.0173(9) 0.0170(9) 0.0188(9) 0.0007(7) 0.0000(7) -0.0022(8)
C23 0.0198(10) 0.0199(10) 0.0219(10) 0.0009(8) -0.0012(8) 0.0009(8)
C24 0.0313(11) 0.0218(10) 0.0180(10) 0.0003(8) 0.0028(8) 0.0000(9)
C25 0.0350(12) 0.0446(13) 0.0271(11) -0.0020(10) 0.0085(9) -0.0040(11)
C26 0.0521(14) 0.0288(12) 0.0220(11) 0.0047(9) 0.0011(10) 0.0071(11)
C27 0.0456(13) 0.0340(12) 0.0188(10) -0.0002(9) 0.0012(9) 0.0014(11)
Cl1 0.0454(3) 0.0388(3) 0.0192(3) -0.0076(2) -0.0042(2) 0.0006(3)
N1 0.0211(8) 0.0138(8) 0.0158(8) -0.0017(6) 0.0008(6) -0.0027(6)
N2 0.0402(11) 0.0286(10) 0.0288(10) -0.0037(8) 0.0073(8) -0.0130(9)
O1 0.0205(7) 0.0181(7) 0.0173(7) 0.0023(5) 0.0009(5) -0.0011(5)
O2 0.0285(7) 0.0221(7) 0.0306(7) -0.0023(6) -0.0132(6) -0.0013(6)
O3 0.0231(7) 0.0136(6) 0.0279(7) -0.0010(5) -0.0069(5) 0.0015(6)
O4 0.0431(9) 0.0236(8) 0.0211(7) -0.0028(6) -0.0006(6) -0.0109(7)

loop_
_atom_type_symbol
_atom_type_description
_atom_type_scat_dispersion_real
_atom_type_scat_dispersion_imag
_atom_type_scat_source
C C 0.0033 0.0016 'International Tables Vol C Tables 4.2.6.8 and 6.1.1.4'
H H 0.0000 0.0000 'International Tables Vol C Tables 4.2.6.8 and 6.1.1.4'
N N 0.0061 0.0033 'International Tables Vol C Tables 4.2.6.8 and 6.1.1.4'
O O 0.0106 0.0060 'International Tables Vol C Tables 4.2.6.8 and 6.1.1.4'
Cl Cl 0.1484 0.1585 'International Tables Vol C Tables 4.2.6.8 and 6.1.1.4'

loop_
_geom_angle_atom_site_label_1
_geom_angle_atom_site_label_2
_geom_angle_atom_site_label_3
_geom_angle
_geom_angle_site_symmetry_1
_geom_angle_site_symmetry_3
_geom_angle_publ_flag
O1 C1 C2 114.87(16) . . ?
O1 C1 C6 123.05(15) . . ?
C2 C1 C6 122.08(16) . . ?
C3 C2 C1 119.27(17) . . ?
C3 C2 H2 120.4 . . ?
C1 C2 H2 120.4 . . ?
C2 C3 C4 119.31(17) . . ?
C2 C3 H3 120.3 . . ?
C4 C3 H3 120.3 . . ?
C5 C4 C3 121.86(17) . . ?
C5 C4 Cl1 119.55(15) . . ?
C3 C4 Cl1 118.58(14) . . ?
C4 C5 C6 119.89(17) . . ?
C4 C5 H5 120.1 . . ?
C6 C5 H5 120.1 . . ?
C1 C6 C5 117.57(16) . . ?
C1 C6 C7 116.72(15) . . ?
C5 C6 C7 125.71(16) . . ?
C18 C7 C8 107.52(15) . . ?
C18 C7 C6 135.73(16) . . ?
C8 C7 C6 116.62(15) . . ?
C9 C8 N1 128.93(16) . . ?
C9 C8 C7 123.68(16) . . ?
N1 C8 C7 107.26(15) . . ?
C8 C9 O1 118.56(15) . . ?
C8 C9 C10 128.39(16) . . ?
O1 C9 C10 113.03(14) . . ?
C11 C10 C16 118.68(16) . . ?
C11 C10 C9 120.39(16) . . ?
C16 C10 C9 120.90(17) . . ?
C12 C11 C10 120.77(17) . . ?
C12 C11 H11 119.6 . . ?
C10 C11 H11 119.6 . . ?
C11 C12 C13 120.91(17) . . ?
C11 C12 H12 119.5 . . ?
C13 C12 H12 119.5 . . ?
C15 C13 C12 118.02(17) . . ?
C15 C13 C14 120.90(17) . . ?
C12 C13 C14 121.03(17) . . ?
C13 C14 H14A 109.5 . . ?
C13 C14 H14B 109.5 . . ?
H14A C14 H14B 109.5 . . ?
C13 C14 H14C 109.5 . . ?
H14A C14 H14C 109.5 . . ?
H14B C14 H14C 109.5 . . ?
C16 C15 C13 121.54(18) . . ?
C16 C15 H15 119.2 . . ?
C13 C15 H15 119.2 . . ?
C15 C16 C10 120.06(17) . . ?
C15 C16 H16 120.0 . . ?
C10 C16 H16 120.0 . . ?
N1 C17 C22 121.45(15) . . ?
N1 C17 C18 107.18(15) . . ?
C22 C17 C18 131.34(16) . . ?
C7 C18 C17 107.52(15) . . ?
C7 C18 C19 125.62(15) . . ?
C17 C18 C19 126.69(15) . . ?
O2 C19 O3 123.83(16) . . ?
O2 C19 C18 125.30(16) . . ?
O3 C19 C18 110.82(14) . . ?
O3 C20 H20A 109.5 . . ?
O3 C20 H20B 109.5 . . ?
H20A C20 H20B 109.5 . . ?
O3 C20 H20C 109.5 . . ?
H20A C20 H20C 109.5 . . ?
H20B C20 H20C 109.5 . . ?
N2 C21 C22 177.7(2) . . ?
C17 C22 C21 116.43(15) . . ?
C17 C22 C23 120.84(16) . . ?
C21 C22 C23 122.58(16) . . ?
O4 C23 C22 120.06(16) . . ?
O4 C23 C24 118.66(16) . . ?
C22 C23 C24 121.25(16) . . ?
C26 C24 C27 107.40(16) . . ?
C26 C24 C25 110.71(17) . . ?
C27 C24 C25 108.92(16) . . ?
C26 C24 C23 111.45(16) . . ?
C27 C24 C23 109.17(16) . . ?
C25 C24 C23 109.13(15) . . ?
C24 C25 H25A 109.5 . . ?
C24 C25 H25B 109.5 . . ?
H25A C25 H25B 109.5 . . ?
C24 C25 H25C 109.5 . . ?
H25A C25 H25C 109.5 . . ?
H25B C25 H25C 109.5 . . ?
C24 C26 H26A 109.5 . . ?
C24 C26 H26B 109.5 . . ?
H26A C26 H26B 109.5 . . ?
C24 C26 H26C 109.5 . . ?
H26A C26 H26C 109.5 . . ?
H26B C26 H26C 109.5 . . ?
C24 C27 H27A 109.5 . . ?
C24 C27 H27B 109.5 . . ?
H27A C27 H27B 109.5 . . ?
C24 C27 H27C 109.5 . . ?
H27A C27 H27C 109.5 . . ?
H27B C27 H27C 109.5 . . ?
C17 N1 C8 110.50(14) . . ?
C17 N1 H1 124.8 . . ?
C8 N1 H1 124.8 . . ?
C9 O1 C1 121.23(13) . . ?
C19 O3 C20 115.31(14) . . ?

loop_
_geom_bond_atom_site_label_1
_geom_bond_atom_site_label_2
_geom_bond_distance
_geom_bond_site_symmetry_2
_geom_bond_publ_flag
C1 O1 1.369(2) . ?
C1 C2 1.391(2) . ?
C1 C6 1.399(2) . ?
C2 C3 1.370(3) . ?
C2 H2 0.9300 . ?
C3 C4 1.397(3) . ?
C3 H3 0.9300 . ?
C4 C5 1.366(3) . ?
C4 Cl1 1.7368(18) . ?
C5 C6 1.404(2) . ?
C5 H5 0.9300 . ?
C6 C7 1.451(2) . ?
C7 C18 1.385(2) . ?
C7 C8 1.429(2) . ?
C8 C9 1.359(2) . ?
C8 N1 1.377(2) . ?
C9 O1 1.360(2) . ?
C9 C10 1.459(2) . ?
C10 C11 1.391(3) . ?
C10 C16 1.392(3) . ?
C11 C12 1.379(3) . ?
C11 H11 0.9300 . ?
C12 C13 1.391(3) . ?
C12 H12 0.9300 . ?
C13 C15 1.388(3) . ?
C13 C14 1.501(3) . ?
C14 H14A 0.9600 . ?
C14 H14B 0.9600 . ?
C14 H14C 0.9600 . ?
C15 C16 1.382(3) . ?
C15 H15 0.9300 . ?
C16 H16 0.9300 . ?
C17 N1 1.360(2) . ?
C17 C22 1.412(2) . ?
C17 C18 1.441(2) . ?
C18 C19 1.484(2) . ?
C19 O2 1.205(2) . ?
C19 O3 1.334(2) . ?
C20 O3 1.451(2) . ?
C20 H20A 0.9600 . ?
C20 H20B 0.9600 . ?
C20 H20C 0.9600 . ?
C21 N2 1.149(2) . ?
C21 C22 1.422(3) . ?
C22 C23 1.458(2) . ?
C23 O4 1.241(2) . ?
C23 C24 1.538(3) . ?
C24 C26 1.531(3) . ?
C24 C27 1.532(3) . ?
C24 C25 1.536(3) . ?
C25 H25A 0.9600 . ?
C25 H25B 0.9600 . ?
C25 H25C 0.9600 . ?
C26 H26A 0.9600 . ?
C26 H26B 0.9600 . ?
C26 H26C 0.9600 . ?
C27 H27A 0.9600 . ?
C27 H27B 0.9600 . ?
C27 H27C 0.9600 . ?
N1 H1 0.8600 . ?

loop_
_geom_hbond_atom_site_label_D
_geom_hbond_atom_site_label_H
_geom_hbond_atom_site_label_A
_geom_hbond_distance_DH
_geom_hbond_distance_HA
_geom_hbond_distance_DA
_geom_hbond_angle_DHA
_geom_hbond_site_symmetry_A
N1 H1 O4 0.86 1.97 2.5567(19) 124.9 .
